data_7222324
loop_
_publ_author_name
'An, Ran'
'Wang, Xiaofang'
'Hu, Huai-Ming'
'Zhao, Zhui'
'Bai, Chao'
'Xue, Ganglin'

_publ_section_title
;
 Controllable synthesis of four series of lanthanide coordination
 polymers: synthesis, structures, luminescent and magnetic properties
;
_journal_issue 43
_journal_name_full CrystEngComm
_journal_page_first 8289
_journal_paper_doi 10.1039/C5CE01675D
_journal_volume 17
_journal_year 2015
_chemical_formula_sum 'C24 H19 Er N4 O8 S'
_chemical_formula_weight 690.75
_chemical_name_systematic
; 
 ? 
;
_space_group_IT_number 2
_symmetry_cell_setting triclinic
_symmetry_space_group_name_Hall '-P 1'
_symmetry_space_group_name_H-M 'P -1'
_atom_sites_solution_hydrogens geom
_atom_sites_solution_primary direct
_atom_sites_solution_secondary difmap
_audit_creation_method SHELXL-97
_audit_update_record
;
2015-09-22 deposited with the CCDC.
2015-09-28 downloaded from the CCDC.
;
_cell_angle_alpha 94.059(16)
_cell_angle_beta 91.016(14)
_cell_angle_gamma 98.053(16)
_cell_formula_units_Z 2
_cell_length_a 8.872(7)
_cell_length_b 9.023(8)
_cell_length_c 14.475(12)
_cell_measurement_reflns_used 1003
_cell_measurement_temperature 296(2)
_cell_measurement_theta_max 20.75
_cell_measurement_theta_min 2.32
_cell_volume 1144.0(17)
_computing_cell_refinement 'Bruker SMART'
_computing_data_collection 'Bruker SMART'
_computing_data_reduction 'Bruker SAINT'
_computing_molecular_graphics 'Bruker SHELXTL'
_computing_publication_material 'Bruker SHELXTL'
_computing_structure_refinement 'SHELXL-97 (Sheldrick, 2008)'
_computing_structure_solution 'SHELXS-97 (Sheldrick, 2008)'
_diffrn_ambient_temperature 296(2)
_diffrn_measured_fraction_theta_full 0.963
_diffrn_measured_fraction_theta_max 0.963
_diffrn_measurement_device_type 'CCD area detector'
_diffrn_measurement_method 'phi and omega scans'
_diffrn_radiation_monochromator graphite
_diffrn_radiation_source 'fine-focus sealed tube'
_diffrn_radiation_type MoK\a
_diffrn_radiation_wavelength 0.71073
_diffrn_reflns_av_R_equivalents 0.0934
_diffrn_reflns_av_sigmaI/netI 0.2505
_diffrn_reflns_limit_h_max 10
_diffrn_reflns_limit_h_min -10
_diffrn_reflns_limit_k_max 10
_diffrn_reflns_limit_k_min -6
_diffrn_reflns_limit_l_max 17
_diffrn_reflns_limit_l_min -15
_diffrn_reflns_number 5318
_diffrn_reflns_theta_full 25.05
_diffrn_reflns_theta_max 25.05
_diffrn_reflns_theta_min 2.29
_exptl_absorpt_coefficient_mu 3.821
_exptl_absorpt_correction_T_max 0.863
_exptl_absorpt_correction_T_min 0.713
_exptl_absorpt_correction_type multi-scan
_exptl_absorpt_process_details sadabs
_exptl_crystal_colour yellow
_exptl_crystal_density_diffrn 2.005
_exptl_crystal_density_method 'not measured'
_exptl_crystal_description block
_exptl_crystal_F_000 678
_exptl_crystal_size_max 0.12
_exptl_crystal_size_mid 0.08
_exptl_crystal_size_min 0.04
_refine_diff_density_max 2.101
_refine_diff_density_min -2.896
_refine_diff_density_rms 0.256
_refine_ls_extinction_coef 0.0058(15)
_refine_ls_extinction_expression Fc^*^=kFc[1+0.001xFc^2^\l^3^/sin(2\q)]^-1/4^
_refine_ls_extinction_method SHELXL
_refine_ls_goodness_of_fit_ref 0.958
_refine_ls_hydrogen_treatment constr
_refine_ls_matrix_type full
_refine_ls_number_parameters 344
_refine_ls_number_reflns 3902
_refine_ls_number_restraints 6
_refine_ls_restrained_S_all 0.958
_refine_ls_R_factor_all 0.1800
_refine_ls_R_factor_gt 0.0987
_refine_ls_shift/su_max 0.000
_refine_ls_shift/su_mean 0.000
_refine_ls_structure_factor_coef Fsqd
_refine_ls_weighting_details 'calc w=1/[\s^2^(Fo^2^)+(0.1052P)^2^+0.0000P] where P=(Fo^2^+2Fc^2^)/3'
_refine_ls_weighting_scheme calc
_refine_ls_wR_factor_gt 0.1945
_refine_ls_wR_factor_ref 0.2360
_reflns_number_gt 1868
_reflns_number_total 3902
_reflns_threshold_expression >2sigma(I)
_cod_data_source_file c5ce01675d2.cif
_cod_data_source_block nw1805
_cod_depositor_comments
;
The following automatic conversions were performed:

'_symmetry_cell_setting' value 'Triclinic' changed to 'triclinic'
according to
/usr/data/users/saulius/crontab/automatic-downloads/rss-feeds/RSC/lib/dictionaries/cif_core.dic
dictionary named 'cif_core.dic' version 2.4.2 from 2011-04-26.

Automatic conversion script
Id: cif_fix_values 3271 2015-04-21 07:52:19Z andrius 

 Adding full bibliography for 7222315--7222326.cif.
;
_cod_original_sg_symbol_H-M P-1
_cod_database_code 7222324

loop_
_symmetry_equiv_pos_as_xyz
'x, y, z'
'-x, -y, -z'

loop_
_atom_site_label
_atom_site_type_symbol
_atom_site_fract_x
_atom_site_fract_y
_atom_site_fract_z
_atom_site_U_iso_or_equiv
_atom_site_adp_type
_atom_site_occupancy
_atom_site_symmetry_multiplicity
_atom_site_calc_flag
_atom_site_refinement_flags
Er1 Er -0.05502(11) 0.43721(13) 0.84589(7) 0.0374(5) Uani 1 1 d .
S1 S 0.4604(6) 0.5824(7) 0.2351(4) 0.0460(16) Uani 1 1 d .
N1 N -0.052(2) 0.634(2) 0.7338(12) 0.044(5) Uani 1 1 d .
N2 N 0.067(2) 0.383(2) 0.6937(13) 0.051(5) Uani 1 1 d .
N3 N 0.2254(19) 0.8339(18) 0.4656(13) 0.041(5) Uani 1 1 d .
N4 N 0.323(2) 0.625(2) 0.4365(11) 0.047(5) Uani 1 1 d .
H4 H 0.3781 0.5628 0.4118 0.057 Uiso 1 1 calc R
O1 O 0.2986(15) 0.5511(17) 0.2149(11) 0.050(4) Uani 1 1 d .
O2 O 0.5008(16) 0.4976(17) 0.3112(10) 0.048(4) Uani 1 1 d .
O3 O 0.5522(18) 0.5579(19) 0.1555(10) 0.057(4) Uani 1 1 d .
O4 O 0.1188(16) 0.2986(18) 0.9034(10) 0.050(4) Uani 1 1 d .
O5 O 0.1035(18) 0.3918(16) 1.0474(9) 0.047(4) Uani 1 1 d .
O6 O 0.2123(16) -0.2881(17) 1.0524(10) 0.051(4) Uani 1 1 d .
O7 O 0.1586(15) -0.1850(18) 1.1866(10) 0.049(4) Uani 1 1 d .
C1 C -0.108(2) 0.756(3) 0.7476(16) 0.053(7) Uani 1 1 d .
H1 H -0.1644 0.7640 0.8010 0.064 Uiso 1 1 calc R
C2 C -0.098(2) 0.883(2) 0.6927(14) 0.041(6) Uani 1 1 d .
H2 H -0.1482 0.9651 0.7059 0.049 Uiso 1 1 calc R
C3 C -0.002(2) 0.870(2) 0.6165(15) 0.039(6) Uani 1 1 d .
H3 H 0.0113 0.9464 0.5763 0.046 Uiso 1 1 calc R
C4 C 0.069(2) 0.749(3) 0.6010(13) 0.042(6) Uani 1 1 d .
C5 C 0.164(2) 0.730(2) 0.5242(13) 0.029(5) Uani 1 1 d .
C6 C 0.227(2) 0.601(3) 0.5076(13) 0.042(6) Uani 1 1 d .
C7 C 0.194(2) 0.473(2) 0.5607(15) 0.030(5) Uani 1 1 d .
C8 C 0.246(2) 0.336(2) 0.5389(14) 0.036(5) Uani 1 1 d .
H8 H 0.3037 0.3228 0.4869 0.043 Uiso 1 1 calc R
C9 C 0.211(2) 0.225(3) 0.5948(15) 0.045(6) Uani 1 1 d .
H9 H 0.2432 0.1326 0.5823 0.054 Uiso 1 1 calc R
C10 C 0.119(2) 0.254(3) 0.6773(15) 0.043(6) Uani 1 1 d .
H10 H 0.0979 0.1797 0.7183 0.052 Uiso 1 1 calc R
C11 C 0.101(2) 0.492(3) 0.6348(13) 0.036(5) Uani 1 1 d .
C12 C 0.042(2) 0.627(3) 0.6581(15) 0.044(6) Uani 1 1 d .
C13 C 0.315(2) 0.767(3) 0.4117(14) 0.037(6) Uani 1 1 d .
C14 C 0.423(2) 0.843(3) 0.3440(14) 0.044(6) Uani 1 1 d .
C15 C 0.455(2) 1.005(3) 0.3639(14) 0.038(5) Uani 1 1 d .
H15 H 0.4067 1.0520 0.4119 0.045 Uiso 1 1 calc R
C16 C 0.555(2) 1.085(3) 0.3113(17) 0.050(7) Uani 1 1 d .
H16 H 0.5776 1.1881 0.3248 0.060 Uiso 1 1 calc R
C17 C 0.626(3) 1.020(3) 0.2384(19) 0.066(8) Uani 1 1 d .
H17 H 0.6895 1.0781 0.2006 0.079 Uiso 1 1 calc R
C18 C 0.601(2) 0.865(3) 0.2226(14) 0.047(6) Uani 1 1 d .
H18 H 0.6561 0.8192 0.1778 0.057 Uiso 1 1 calc R
C19 C 0.495(2) 0.777(2) 0.2715(16) 0.046(6) Uani 1 1 d .
C20 C 0.162(2) 0.307(2) 0.9884(16) 0.035(5) Uani 1 1 d .
C21 C 0.281(2) 0.221(2) 1.0214(13) 0.036(5) Uani 1 1 d .
H21A H 0.3261 0.2670 1.0798 0.043 Uiso 1 1 calc R
H21B H 0.3606 0.2193 0.9765 0.043 Uiso 1 1 calc R
C22 C 0.206(3) 0.062(3) 1.0339(15) 0.054(7) Uani 1 1 d .
H22A H 0.1151 0.0662 1.0696 0.065 Uiso 1 1 calc R
H22B H 0.1746 0.0125 0.9735 0.065 Uiso 1 1 calc R
C23 C 0.306(3) -0.031(3) 1.0811(15) 0.049(6) Uani 1 1 d .
H23A H 0.3543 0.0280 1.1351 0.058 Uiso 1 1 calc R
H23B H 0.3861 -0.0519 1.0394 0.058 Uiso 1 1 calc R
C24 C 0.226(2) -0.178(3) 1.1115(14) 0.039(5) Uani 1 1 d U
O8 O 0.1889(17) 0.6004(18) 0.8682(11) 0.062(5) Uani 1 1 d .

loop_
_atom_site_aniso_label
_atom_site_aniso_U_11
_atom_site_aniso_U_22
_atom_site_aniso_U_33
_atom_site_aniso_U_23
_atom_site_aniso_U_13
_atom_site_aniso_U_12
Er1 0.0246(6) 0.0464(7) 0.0412(7) 0.0032(4) 0.0136(4) 0.0033(4)
S1 0.033(3) 0.051(4) 0.052(4) 0.000(3) 0.018(3) 0.001(3)
N1 0.040(11) 0.039(12) 0.056(12) -0.012(9) 0.018(9) 0.020(10)
N2 0.034(11) 0.057(14) 0.059(13) 0.001(11) 0.029(10) 0.000(10)
N3 0.023(10) 0.021(10) 0.077(13) 0.013(9) 0.006(9) -0.009(8)
N4 0.043(12) 0.053(13) 0.038(10) -0.010(9) 0.023(9) -0.016(10)
O1 0.014(7) 0.060(11) 0.080(11) 0.035(9) 0.008(7) 0.001(7)
O2 0.039(9) 0.058(10) 0.047(9) 0.003(8) 0.007(7) 0.009(8)
O3 0.048(10) 0.062(11) 0.059(9) 0.002(8) 0.029(8) 0.002(8)
O4 0.033(8) 0.078(12) 0.037(9) -0.002(8) 0.019(7) -0.002(8)
O5 0.063(11) 0.038(9) 0.036(8) 0.006(7) 0.007(8) -0.007(8)
O6 0.044(10) 0.053(10) 0.058(10) 0.005(8) 0.040(8) 0.008(8)
O7 0.023(8) 0.065(11) 0.061(10) 0.008(8) 0.021(7) 0.009(8)
C1 0.031(13) 0.07(2) 0.057(15) 0.007(14) 0.020(11) -0.009(13)
C2 0.042(14) 0.029(13) 0.056(15) 0.017(11) 0.022(12) 0.015(11)
C3 0.034(13) 0.027(13) 0.057(14) 0.017(11) 0.013(11) 0.003(11)
C4 0.045(14) 0.049(15) 0.032(12) 0.019(11) 0.026(10) 0.003(12)
C5 0.010(9) 0.034(13) 0.042(12) 0.008(10) 0.007(8) -0.001(9)
C6 0.021(11) 0.087(19) 0.017(10) 0.009(11) -0.001(8) 0.001(12)
C7 0.018(10) 0.006(10) 0.068(14) 0.007(10) 0.009(10) 0.005(8)
C8 0.022(11) 0.031(13) 0.058(14) 0.026(11) 0.022(10) 0.004(10)
C9 0.020(11) 0.049(15) 0.063(15) -0.006(13) 0.012(10) -0.001(11)
C10 0.015(11) 0.068(18) 0.047(14) -0.001(12) 0.007(10) 0.007(12)
C11 0.035(13) 0.049(15) 0.026(11) 0.005(10) 0.005(10) 0.004(12)
C12 0.037(13) 0.048(15) 0.049(14) 0.013(12) 0.008(11) 0.016(12)
C13 0.024(12) 0.046(16) 0.040(13) 0.012(11) 0.005(10) -0.005(11)
C14 0.032(13) 0.055(17) 0.043(13) 0.001(11) 0.021(10) 0.002(11)
C15 0.014(11) 0.052(15) 0.047(13) -0.001(11) -0.002(9) 0.007(10)
C16 0.006(10) 0.055(16) 0.088(18) 0.009(14) 0.001(11) -0.002(11)
C17 0.029(14) 0.08(2) 0.09(2) 0.013(17) 0.019(13) 0.001(14)
C18 0.036(13) 0.078(19) 0.029(12) -0.002(12) 0.009(10) 0.013(13)
C19 0.035(13) 0.036(14) 0.067(15) 0.008(12) 0.028(12) 0.002(11)
C20 0.017(10) 0.036(13) 0.046(14) 0.003(11) -0.001(9) -0.013(10)
C21 0.014(10) 0.063(16) 0.031(11) 0.000(11) -0.005(8) 0.012(10)
C22 0.063(17) 0.059(17) 0.035(13) 0.010(12) 0.016(12) -0.016(14)
C23 0.047(15) 0.052(16) 0.041(13) 0.014(12) 0.000(11) -0.017(13)
C24 0.015(7) 0.058(10) 0.041(9) -0.006(8) -0.009(7) 0.004(7)
O8 0.049(11) 0.055(11) 0.071(11) -0.010(9) 0.031(8) -0.024(9)

loop_
_atom_type_symbol
_atom_type_description
_atom_type_scat_dispersion_real
_atom_type_scat_dispersion_imag
_atom_type_scat_source
C C 0.0033 0.0016 'International Tables Vol C Tables 4.2.6.8 and 6.1.1.4'
H H 0.0000 0.0000 'International Tables Vol C Tables 4.2.6.8 and 6.1.1.4'
Er Er -0.2586 4.9576 'International Tables Vol C Tables 4.2.6.8 and 6.1.1.4'
N N 0.0061 0.0033 'International Tables Vol C Tables 4.2.6.8 and 6.1.1.4'
O O 0.0106 0.0060 'International Tables Vol C Tables 4.2.6.8 and 6.1.1.4'
S S 0.1246 0.1234 'International Tables Vol C Tables 4.2.6.8 and 6.1.1.4'

loop_
_geom_angle_atom_site_label_1
_geom_angle_atom_site_label_2
_geom_angle_atom_site_label_3
_geom_angle
_geom_angle_site_symmetry_1
_geom_angle_site_symmetry_3
O5 Er1 O4 109.8(5) 2_567 .
O5 Er1 O1 86.1(6) 2_567 2_566
O4 Er1 O1 149.5(5) . 2_566
O5 Er1 O7 132.2(5) 2_567 2_557
O4 Er1 O7 73.9(5) . 2_557
O1 Er1 O7 76.1(5) 2_566 2_557
O5 Er1 O6 78.4(5) 2_567 2_557
O4 Er1 O6 79.6(5) . 2_557
O1 Er1 O6 78.3(5) 2_566 2_557
O7 Er1 O6 54.8(5) 2_557 2_557
O5 Er1 O8 77.0(5) 2_567 .
O4 Er1 O8 72.1(6) . .
O1 Er1 O8 138.2(6) 2_566 .
O7 Er1 O8 141.6(5) 2_557 .
O6 Er1 O8 133.1(6) 2_557 .
O5 Er1 N1 86.9(5) 2_567 .
O4 Er1 N1 136.0(5) . .
O1 Er1 N1 68.3(5) 2_566 .
O7 Er1 N1 124.5(6) 2_557 .
O6 Er1 N1 144.3(6) 2_557 .
O8 Er1 N1 72.7(6) . .
O5 Er1 N2 147.0(6) 2_567 .
O4 Er1 N2 83.8(6) . .
O1 Er1 N2 96.9(6) 2_566 .
O7 Er1 N2 79.9(5) 2_557 .
O6 Er1 N2 134.5(6) 2_557 .
O8 Er1 N2 79.1(5) . .
N1 Er1 N2 64.3(6) . .
O5 Er1 C24 105.4(6) 2_567 2_557
O4 Er1 C24 75.8(6) . 2_557
O1 Er1 C24 74.9(6) 2_566 2_557
O7 Er1 C24 27.3(5) 2_557 2_557
O6 Er1 C24 27.5(5) 2_557 2_557
O8 Er1 C24 146.3(6) . 2_557
N1 Er1 C24 140.3(6) . 2_557
N2 Er1 C24 107.2(6) . 2_557
O1 S1 O3 113.5(10) . .
O1 S1 O2 110.2(9) . .
O3 S1 O2 111.4(10) . .
O1 S1 C19 105.0(10) . .
O3 S1 C19 107.7(10) . .
O2 S1 C19 108.7(10) . .
C1 N1 C12 116(2) . .
C1 N1 Er1 125.0(15) . .
C12 N1 Er1 118.2(14) . .
C10 N2 C11 119.2(18) . .
C10 N2 Er1 119.4(15) . .
C11 N2 Er1 120.7(14) . .
C13 N3 C5 106.6(17) . .
C6 N4 C13 107(2) . .
C6 N4 H4 126.5 . .
C13 N4 H4 126.5 . .
S1 O1 Er1 162.3(9) . 2_566
C20 O4 Er1 123.8(14) . .
C20 O5 Er1 167.3(14) . 2_567
C24 O6 Er1 90.6(12) . 2_557
C24 O7 Er1 93.3(14) . 2_557
N1 C1 C2 129(2) . .
N1 C1 H1 115.4 . .
C2 C1 H1 115.4 . .
C3 C2 C1 113.0(19) . .
C3 C2 H2 123.5 . .
C1 C2 H2 123.5 . .
C4 C3 C2 121.0(19) . .
C4 C3 H3 119.5 . .
C2 C3 H3 119.5 . .
C3 C4 C12 120.5(18) . .
C3 C4 C5 123.0(19) . .
C12 C4 C5 116(2) . .
C6 C5 N3 109.0(17) . .
C6 C5 C4 121.2(19) . .
N3 C5 C4 129.1(19) . .
N4 C6 C5 107(2) . .
N4 C6 C7 130(2) . .
C5 C6 C7 123.4(17) . .
C11 C7 C8 121.6(19) . .
C11 C7 C6 114.7(17) . .
C8 C7 C6 123.7(18) . .
C9 C8 C7 118.3(19) . .
C9 C8 H8 120.8 . .
C7 C8 H8 120.8 . .
C8 C9 C10 118(2) . .
C8 C9 H9 120.8 . .
C10 C9 H9 120.8 . .
N2 C10 C9 121(2) . .
N2 C10 H10 119.3 . .
C9 C10 H10 119.3 . .
N2 C11 C7 120.9(19) . .
N2 C11 C12 115.5(18) . .
C7 C11 C12 123.5(19) . .
N1 C12 C11 118.8(19) . .
N1 C12 C4 121(2) . .
C11 C12 C4 120.5(19) . .
N3 C13 N4 110.8(17) . .
N3 C13 C14 125(2) . .
N4 C13 C14 123(2) . .
C19 C14 C15 119.3(19) . .
C19 C14 C13 128(2) . .
C15 C14 C13 112.9(18) . .
C16 C15 C14 119(2) . .
C16 C15 H15 120.7 . .
C14 C15 H15 120.7 . .
C15 C16 C17 122(2) . .
C15 C16 H16 118.8 . .
C17 C16 H16 118.8 . .
C16 C17 C18 119(2) . .
C16 C17 H17 120.7 . .
C18 C17 H17 120.7 . .
C19 C18 C17 122(2) . .
C19 C18 H18 119.1 . .
C17 C18 H18 119.1 . .
C18 C19 C14 119(2) . .
C18 C19 S1 116.7(17) . .
C14 C19 S1 124.4(16) . .
O5 C20 O4 120(2) . .
O5 C20 C21 118.2(19) . .
O4 C20 C21 122(2) . .
C20 C21 C22 108.1(17) . .
C20 C21 H21A 110.1 . .
C22 C21 H21A 110.1 . .
C20 C21 H21B 110.1 . .
C22 C21 H21B 110.1 . .
H21A C21 H21B 108.4 . .
C23 C22 C21 113.9(19) . .
C23 C22 H22A 108.8 . .
C21 C22 H22A 108.8 . .
C23 C22 H22B 108.8 . .
C21 C22 H22B 108.8 . .
H22A C22 H22B 107.7 . .
C22 C23 C24 114.9(19) . .
C22 C23 H23A 108.5 . .
C24 C23 H23A 108.5 . .
C22 C23 H23B 108.5 . .
C24 C23 H23B 108.5 . .
H23A C23 H23B 107.5 . .
O7 C24 O6 121(2) . .
O7 C24 C23 122(2) . .
O6 C24 C23 116.5(19) . .
O7 C24 Er1 59.3(12) . 2_557
O6 C24 Er1 61.9(11) . 2_557
C23 C24 Er1 173.6(15) . 2_557

loop_
_geom_bond_atom_site_label_1
_geom_bond_atom_site_label_2
_geom_bond_distance
_geom_bond_site_symmetry_2
Er1 O5 2.196(15) 2_567
Er1 O4 2.297(17) .
Er1 O1 2.338(14) 2_566
Er1 O7 2.343(16) 2_557
Er1 O6 2.398(13) 2_557
Er1 O8 2.444(14) .
Er1 N1 2.489(19) .
Er1 N2 2.521(17) .
Er1 C24 2.72(2) 2_557
S1 O1 1.444(14) .
S1 O3 1.446(15) .
S1 O2 1.452(16) .
S1 C19 1.78(2) .
N1 C1 1.28(3) .
N1 C12 1.39(3) .
N2 C10 1.32(3) .
N2 C11 1.35(3) .
N3 C13 1.30(3) .
N3 C5 1.37(2) .
N4 C6 1.36(2) .
N4 C13 1.37(3) .
N4 H4 0.8600 .
O1 Er1 2.338(14) 2_566
O4 C20 1.28(2) .
O5 C20 1.27(2) .
O5 Er1 2.196(15) 2_567
O6 C24 1.26(2) .
O6 Er1 2.398(13) 2_557
O7 C24 1.25(2) .
O7 Er1 2.343(16) 2_557
C1 C2 1.43(3) .
C1 H1 0.9300 .
C2 C3 1.41(3) .
C2 H2 0.9300 .
C3 C4 1.34(3) .
C3 H3 0.9300 .
C4 C12 1.42(3) .
C4 C5 1.42(2) .
C5 C6 1.36(3) .
C6 C7 1.44(3) .
C7 C11 1.38(3) .
C7 C8 1.39(3) .
C8 C9 1.34(3) .
C8 H8 0.9300 .
C9 C10 1.48(3) .
C9 H9 0.9300 .
C10 H10 0.9300 .
C11 C12 1.41(3) .
C13 C14 1.51(3) .
C14 C19 1.38(3) .
C14 C15 1.45(3) .
C15 C16 1.35(3) .
C15 H15 0.9300 .
C16 C17 1.38(3) .
C16 H16 0.9300 .
C17 C18 1.38(3) .
C17 H17 0.9300 .
C18 C19 1.38(3) .
C18 H18 0.9300 .
C20 C21 1.49(3) .
C21 C22 1.52(3) .
C21 H21A 0.9700 .
C21 H21B 0.9700 .
C22 C23 1.49(3) .
C22 H22A 0.9700 .
C22 H22B 0.9700 .
C23 C24 1.51(3) .
C23 H23A 0.9700 .
C23 H23B 0.9700 .
C24 Er1 2.72(2) 2_557

loop_
_geom_torsion_atom_site_label_1
_geom_torsion_atom_site_label_2
_geom_torsion_atom_site_label_3
_geom_torsion_atom_site_label_4
_geom_torsion
_geom_torsion_site_symmetry_1
_geom_torsion_site_symmetry_4
O5 Er1 N1 C1 -18(2) 2_567 .
O4 Er1 N1 C1 -133.2(18) . .
O1 Er1 N1 C1 69.4(19) 2_566 .
O7 Er1 N1 C1 123.5(19) 2_557 .
O6 Er1 N1 C1 47(2) 2_557 .
O8 Er1 N1 C1 -95(2) . .
N2 Er1 N1 C1 179(2) . .
C24 Er1 N1 C1 93(2) 2_557 .
O5 Er1 N1 C12 149.4(16) 2_567 .
O4 Er1 N1 C12 34(2) . .
O1 Er1 N1 C12 -123.5(17) 2_566 .
O7 Er1 N1 C12 -69.4(17) 2_557 .
O6 Er1 N1 C12 -145.4(15) 2_557 .
O8 Er1 N1 C12 72.0(16) . .
N2 Er1 N1 C12 -13.9(15) . .
C24 Er1 N1 C12 -100.1(18) 2_557 .
O5 Er1 N2 C10 150.7(15) 2_567 .
O4 Er1 N2 C10 33.5(17) . .
O1 Er1 N2 C10 -115.7(17) 2_566 .
O7 Er1 N2 C10 -41.2(16) 2_557 .
O6 Er1 N2 C10 -35(2) 2_557 .
O8 Er1 N2 C10 106.4(17) . .
N1 Er1 N2 C10 -177.6(19) . .
C24 Er1 N2 C10 -39.4(18) 2_557 .
O5 Er1 N2 C11 -20(2) 2_567 .
O4 Er1 N2 C11 -136.7(17) . .
O1 Er1 N2 C11 74.0(16) 2_566 .
O7 Er1 N2 C11 148.5(17) 2_557 .
O6 Er1 N2 C11 154.4(14) 2_557 .
O8 Er1 N2 C11 -63.8(16) . .
N1 Er1 N2 C11 12.1(15) . .
C24 Er1 N2 C11 150.3(16) 2_557 .
O3 S1 O1 Er1 -65(4) . 2_566
O2 S1 O1 Er1 169(3) . 2_566
C19 S1 O1 Er1 53(4) . 2_566
O5 Er1 O4 C20 9.3(15) 2_567 .
O1 Er1 O4 C20 -108.6(17) 2_566 .
O7 Er1 O4 C20 -120.4(15) 2_557 .
O6 Er1 O4 C20 -64.3(14) 2_557 .
O8 Er1 O4 C20 77.8(15) . .
N1 Er1 O4 C20 116.2(14) . .
N2 Er1 O4 C20 158.3(15) . .
C24 Er1 O4 C20 -92.1(15) 2_557 .
C12 N1 C1 C2 5(4) . .
Er1 N1 C1 C2 172.3(17) . .
N1 C1 C2 C3 -4(4) . .
C1 C2 C3 C4 0(3) . .
C2 C3 C4 C12 4(4) . .
C2 C3 C4 C5 179(2) . .
C13 N3 C5 C6 4(2) . .
C13 N3 C5 C4 174(2) . .
C3 C4 C5 C6 -176(2) . .
C12 C4 C5 C6 0(3) . .
C3 C4 C5 N3 14(4) . .
C12 C4 C5 N3 -170(2) . .
C13 N4 C6 C5 0(2) . .
C13 N4 C6 C7 -179(2) . .
N3 C5 C6 N4 -2(2) . .
C4 C5 C6 N4 -173.7(18) . .
N3 C5 C6 C7 176.4(18) . .
C4 C5 C6 C7 5(3) . .
N4 C6 C7 C11 174(2) . .
C5 C6 C7 C11 -4(3) . .
N4 C6 C7 C8 -8(4) . .
C5 C6 C7 C8 174(2) . .
C11 C7 C8 C9 -4(3) . .
C6 C7 C8 C9 178.4(19) . .
C7 C8 C9 C10 0(3) . .
C11 N2 C10 C9 -1(3) . .
Er1 N2 C10 C9 -171.4(14) . .
C8 C9 C10 N2 3(3) . .
C10 N2 C11 C7 -3(3) . .
Er1 N2 C11 C7 167.2(15) . .
C10 N2 C11 C12 -179(2) . .
Er1 N2 C11 C12 -9(3) . .
C8 C7 C11 N2 6(3) . .
C6 C7 C11 N2 -176.2(19) . .
C8 C7 C11 C12 -179(2) . .
C6 C7 C11 C12 0(3) . .
C1 N1 C12 C11 -176(2) . .
Er1 N1 C12 C11 16(3) . .
C1 N1 C12 C4 -1(3) . .
Er1 N1 C12 C4 -169.3(16) . .
N2 C11 C12 N1 -5(3) . .
C7 C11 C12 N1 179(2) . .
N2 C11 C12 C4 -179(2) . .
C7 C11 C12 C4 5(3) . .
C3 C4 C12 N1 -3(3) . .
C5 C4 C12 N1 -179(2) . .
C3 C4 C12 C11 172(2) . .
C5 C4 C12 C11 -4(3) . .
C5 N3 C13 N4 -4(2) . .
C5 N3 C13 C14 -171.8(19) . .
C6 N4 C13 N3 3(3) . .
C6 N4 C13 C14 171.0(19) . .
N3 C13 C14 C19 -164(2) . .
N4 C13 C14 C19 29(4) . .
N3 C13 C14 C15 19(3) . .
N4 C13 C14 C15 -148(2) . .
C19 C14 C15 C16 -1(3) . .
C13 C14 C15 C16 177(2) . .
C14 C15 C16 C17 1(3) . .
C15 C16 C17 C18 -4(4) . .
C16 C17 C18 C19 7(4) . .
C17 C18 C19 C14 -6(4) . .
C17 C18 C19 S1 173(2) . .
C15 C14 C19 C18 3(3) . .
C13 C14 C19 C18 -174(2) . .
C15 C14 C19 S1 -176.6(17) . .
C13 C14 C19 S1 7(4) . .
O1 S1 C19 C18 -123.2(19) . .
O3 S1 C19 C18 -2(2) . .
O2 S1 C19 C18 118.8(19) . .
O1 S1 C19 C14 56(2) . .
O3 S1 C19 C14 178(2) . .
O2 S1 C19 C14 -62(2) . .
Er1 O5 C20 O4 -120(6) 2_567 .
Er1 O5 C20 C21 60(7) 2_567 .
Er1 O4 C20 O5 3(2) . .
Er1 O4 C20 C21 -176.8(13) . .
O5 C20 C21 C22 99(2) . .
O4 C20 C21 C22 -81(2) . .
C20 C21 C22 C23 -170.6(18) . .
C21 C22 C23 C24 168.4(18) . .
Er1 O7 C24 O6 3(2) 2_557 .
Er1 O7 C24 C23 172.6(18) 2_557 .
Er1 O6 C24 O7 -3(2) 2_557 .
Er1 O6 C24 C23 -173.0(17) 2_557 .
C22 C23 C24 O7 -84(3) . .
C22 C23 C24 O6 86(3) . .
C22 C23 C24 Er1 13(15) . 2_557
